data_7238402
loop_
_publ_author_name
'Becker, Martin'
'Schulz, Axel'
'Villinger, Alexander'
'Voss, Karsten'

_publ_section_title
;
 Stable sulfate and nitrate borane-adduct anions
;
_journal_issue 1
_journal_name_full 'RSC Advances'
_journal_page_first 128
_journal_paper_doi 10.1039/c1ra00186h
_journal_volume 1
_journal_year 2011
_chemical_formula_moiety 'C22 H10 B F15 O'
_chemical_formula_sum 'C22 H10 B F15 O'
_chemical_formula_weight 586.11
_space_group_IT_number 2
_space_group_name_Hall '-P 1'
_space_group_name_H-M_alt 'P -1'
_symmetry_cell_setting triclinic
_symmetry_Int_Tables_number 2
_symmetry_space_group_name_Hall '-P 1'
_symmetry_space_group_name_H-M 'P -1'
_atom_sites_solution_hydrogens geom
_atom_sites_solution_primary direct
_atom_sites_solution_secondary difmap
_audit_creation_method SHELXL-97
_cell_angle_alpha 65.507(17)
_cell_angle_beta 85.51(2)
_cell_angle_gamma 75.68(2)
_cell_formula_units_Z 2
_cell_length_a 10.381(3)
_cell_length_b 10.673(3)
_cell_length_c 10.849(3)
_cell_measurement_reflns_used 9892
_cell_measurement_temperature 173(2)
_cell_measurement_theta_max 65.130
_cell_measurement_theta_min 6.692
_cell_volume 1059.5(5)
_computing_cell_refinement 'Bruker Apex v2.0-2'
_computing_data_collection 'Bruker Apex v2.0-2'
_computing_data_reduction 'Bruker SAINT'
_computing_molecular_graphics 'ORTEP-3 (Farrugia, 1997)'
_computing_publication_material SHELXL-97
_computing_structure_refinement 'SHELXL-97 (Sheldrick, 2008)'
_computing_structure_solution 'SHELXS-97 (Sheldrick, 1997)'
_diffrn_ambient_temperature 173(2)
_diffrn_measured_fraction_theta_full 0.992
_diffrn_measured_fraction_theta_max 0.992
_diffrn_measurement_device_type 'Bruker-Nonius Apex X8-CCD-diffractometer'
_diffrn_measurement_method 'phi and psi scans'
_diffrn_radiation_monochromator graphite
_diffrn_radiation_source 'fine-focus sealed tube'
_diffrn_radiation_type MoK\a
_diffrn_radiation_wavelength 0.71073
_diffrn_reflns_av_R_equivalents 0.0366
_diffrn_reflns_av_sigmaI/netI 0.0281
_diffrn_reflns_limit_h_max 13
_diffrn_reflns_limit_h_min -14
_diffrn_reflns_limit_k_max 14
_diffrn_reflns_limit_k_min -14
_diffrn_reflns_limit_l_max 14
_diffrn_reflns_limit_l_min -14
_diffrn_reflns_number 20497
_diffrn_reflns_theta_full 29.00
_diffrn_reflns_theta_max 29.00
_diffrn_reflns_theta_min 3.79
_exptl_absorpt_coefficient_mu 0.202
_exptl_absorpt_correction_T_max 0.9474
_exptl_absorpt_correction_T_min 0.8781
_exptl_absorpt_correction_type multi-scan
_exptl_absorpt_process_details '(SADABS; Sheldrick, 2004)'
_exptl_crystal_colour colourless
_exptl_crystal_density_diffrn 1.837
_exptl_crystal_density_method 'not measured'
_exptl_crystal_description block
_exptl_crystal_F_000 580
_exptl_crystal_size_max 0.66
_exptl_crystal_size_mid 0.36
_exptl_crystal_size_min 0.27
_refine_diff_density_max 0.488
_refine_diff_density_min -0.356
_refine_diff_density_rms 0.083
_refine_ls_extinction_method none
_refine_ls_goodness_of_fit_ref 1.089
_refine_ls_hydrogen_treatment constr
_refine_ls_matrix_type full
_refine_ls_number_parameters 354
_refine_ls_number_reflns 5582
_refine_ls_number_restraints 0
_refine_ls_restrained_S_all 1.089
_refine_ls_R_factor_all 0.0445
_refine_ls_R_factor_gt 0.0382
_refine_ls_shift/su_max 0.000
_refine_ls_shift/su_mean 0.000
_refine_ls_structure_factor_coef Fsqd
_refine_ls_weighting_details 'calc w=1/[\s^2^(Fo^2^)+(0.0686P)^2^+0.1700P] where P=(Fo^2^+2Fc^2^)/3'
_refine_ls_weighting_scheme calc
_refine_ls_wR_factor_gt 0.1096
_refine_ls_wR_factor_ref 0.1143
_reflns_number_gt 4828
_reflns_number_total 5582
_reflns_threshold_expression >2\s(I)
_cod_data_source_file c1ra00186h.txt
_cod_data_source_block kv57
_cod_original_sg_symbol_H-M P-1
_cod_database_code 7238402

loop_
_symmetry_equiv_pos_as_xyz
'x, y, z'
'-x, -y, -z'

loop_
_atom_site_label
_atom_site_type_symbol
_atom_site_fract_x
_atom_site_fract_y
_atom_site_fract_z
_atom_site_U_iso_or_equiv
_atom_site_adp_type
_atom_site_occupancy
_atom_site_symmetry_multiplicity
_atom_site_calc_flag
_atom_site_refinement_flags
O O 0.80311(8) 0.24322(8) 0.10083(8) 0.02123(17) Uani 1 1 d .
B B 0.70204(12) 0.15322(12) 0.09401(13) 0.0185(2) Uani 1 1 d .
C1 C 0.76201(11) -0.01539(11) 0.19025(11) 0.0192(2) Uani 1 1 d .
C2 C 0.87284(11) -0.07748(12) 0.27689(12) 0.0230(2) Uani 1 1 d .
C3 C 0.90757(11) -0.21994(12) 0.36349(12) 0.0248(2) Uani 1 1 d .
C4 C 0.82779(12) -0.30770(11) 0.36945(12) 0.0243(2) Uani 1 1 d .
C5 C 0.71457(12) -0.25144(11) 0.28732(12) 0.0221(2) Uani 1 1 d .
C6 C 0.68439(11) -0.10907(11) 0.20113(11) 0.0199(2) Uani 1 1 d .
C7 C 0.56264(11) 0.19765(10) 0.16369(11) 0.0190(2) Uani 1 1 d .
C8 C 0.56184(11) 0.16775(11) 0.30164(12) 0.0217(2) Uani 1 1 d .
C9 C 0.44825(13) 0.18427(12) 0.37411(12) 0.0261(2) Uani 1 1 d .
C10 C 0.32608(12) 0.23076(13) 0.30890(13) 0.0279(3) Uani 1 1 d .
C11 C 0.32064(11) 0.26028(11) 0.17304(13) 0.0236(2) Uani 1 1 d .
C12 C 0.43641(11) 0.24450(11) 0.10337(11) 0.0206(2) Uani 1 1 d .
C13 C 0.69140(10) 0.19283(11) -0.06830(11) 0.0193(2) Uani 1 1 d .
C14 C 0.64723(11) 0.33420(11) -0.15843(12) 0.0216(2) Uani 1 1 d .
C15 C 0.63979(12) 0.38178(12) -0.29721(12) 0.0255(2) Uani 1 1 d .
C16 C 0.67672(12) 0.28497(13) -0.35486(12) 0.0263(2) Uani 1 1 d .
C17 C 0.72112(11) 0.14347(12) -0.27142(12) 0.0241(2) Uani 1 1 d .
C18 C 0.72881(11) 0.10091(11) -0.13226(12) 0.0213(2) Uani 1 1 d .
F1 F 0.95432(8) -0.00078(8) 0.28586(9) 0.03513(19) Uani 1 1 d .
F2 F 1.01599(8) -0.27122(8) 0.44500(9) 0.0374(2) Uani 1 1 d .
F3 F 0.85707(9) -0.44451(8) 0.45512(9) 0.0375(2) Uani 1 1 d .
F4 F 0.63463(8) -0.33521(8) 0.29515(8) 0.03188(18) Uani 1 1 d .
F5 F 0.57146(7) -0.05949(7) 0.12582(7) 0.02555(16) Uani 1 1 d .
F6 F 0.67794(7) 0.11969(8) 0.37218(7) 0.02810(17) Uani 1 1 d .
F7 F 0.45642(9) 0.15383(9) 0.50679(8) 0.0374(2) Uani 1 1 d .
F8 F 0.21371(8) 0.24759(11) 0.37541(9) 0.0445(2) Uani 1 1 d .
F9 F 0.20160(7) 0.30568(8) 0.10819(8) 0.03252(18) Uani 1 1 d .
F10 F 0.41826(7) 0.27548(8) -0.02823(7) 0.02787(16) Uani 1 1 d .
F11 F 0.60840(8) 0.43469(7) -0.10868(8) 0.02943(17) Uani 1 1 d .
F12 F 0.59539(9) 0.51979(8) -0.37651(8) 0.0374(2) Uani 1 1 d .
F13 F 0.66933(9) 0.32792(9) -0.48892(8) 0.03725(19) Uani 1 1 d .
F14 F 0.75710(8) 0.04776(8) -0.32491(8) 0.03396(18) Uani 1 1 d .
F15 F 0.77730(8) -0.03940(7) -0.06006(7) 0.02917(17) Uani 1 1 d .
C19 C 0.93388(12) 0.22370(13) 0.03876(14) 0.0271(2) Uani 1 1 d .
H19A H 0.9466 0.1414 0.0151 0.033 Uiso 1 1 calc R
H19B H 1.0039 0.2009 0.1067 0.033 Uiso 1 1 calc R
C20 C 0.77132(12) 0.36196(12) 0.14274(13) 0.0268(2) Uani 1 1 d .
H20A H 0.6791 0.3730 0.1752 0.032 Uiso 1 1 calc R
H20B H 0.7762 0.4506 0.0634 0.032 Uiso 1 1 calc R
C21 C 0.86481(15) 0.33950(17) 0.25315(16) 0.0385(3) Uani 1 1 d .
H21A H 0.8665 0.2476 0.3286 0.058 Uiso 1 1 calc R
H21B H 0.8344 0.4151 0.2851 0.058 Uiso 1 1 calc R
H21C H 0.9544 0.3411 0.2177 0.058 Uiso 1 1 calc R
C22 C 0.95214(15) 0.35006(16) -0.08627(15) 0.0378(3) Uani 1 1 d .
H22A H 0.8842 0.3728 -0.1550 0.057 Uiso 1 1 calc R
H22B H 1.0406 0.3283 -0.1219 0.057 Uiso 1 1 calc R
H22C H 0.9435 0.4314 -0.0633 0.057 Uiso 1 1 calc R

loop_
_atom_site_aniso_label
_atom_site_aniso_U_11
_atom_site_aniso_U_22
_atom_site_aniso_U_33
_atom_site_aniso_U_23
_atom_site_aniso_U_13
_atom_site_aniso_U_12
O 0.0189(4) 0.0219(4) 0.0272(4) -0.0139(3) 0.0037(3) -0.0064(3)
B 0.0172(5) 0.0184(5) 0.0202(6) -0.0083(4) 0.0001(4) -0.0039(4)
C1 0.0182(5) 0.0195(4) 0.0194(5) -0.0084(4) 0.0001(4) -0.0028(4)
C2 0.0195(5) 0.0231(5) 0.0267(6) -0.0104(4) -0.0022(4) -0.0043(4)
C3 0.0201(5) 0.0250(5) 0.0253(6) -0.0083(4) -0.0051(4) 0.0000(4)
C4 0.0260(6) 0.0184(5) 0.0229(6) -0.0054(4) -0.0010(4) -0.0010(4)
C5 0.0234(5) 0.0209(5) 0.0228(5) -0.0090(4) 0.0017(4) -0.0068(4)
C6 0.0179(5) 0.0216(5) 0.0194(5) -0.0084(4) -0.0012(4) -0.0025(4)
C7 0.0190(5) 0.0176(4) 0.0207(5) -0.0086(4) 0.0011(4) -0.0037(4)
C8 0.0219(5) 0.0213(5) 0.0220(5) -0.0091(4) 0.0007(4) -0.0047(4)
C9 0.0313(6) 0.0259(5) 0.0212(6) -0.0102(4) 0.0067(5) -0.0074(4)
C10 0.0235(6) 0.0291(5) 0.0321(7) -0.0149(5) 0.0118(5) -0.0071(4)
C11 0.0176(5) 0.0214(5) 0.0311(6) -0.0111(4) 0.0006(4) -0.0031(4)
C12 0.0215(5) 0.0196(4) 0.0210(5) -0.0094(4) 0.0006(4) -0.0037(4)
C13 0.0175(5) 0.0199(5) 0.0205(5) -0.0085(4) 0.0013(4) -0.0041(4)
C14 0.0217(5) 0.0206(5) 0.0231(5) -0.0102(4) 0.0010(4) -0.0040(4)
C15 0.0258(6) 0.0234(5) 0.0228(6) -0.0047(4) -0.0017(4) -0.0056(4)
C16 0.0254(6) 0.0343(6) 0.0191(5) -0.0096(5) 0.0008(4) -0.0095(5)
C17 0.0221(5) 0.0300(6) 0.0255(6) -0.0166(5) 0.0037(4) -0.0067(4)
C18 0.0190(5) 0.0213(5) 0.0232(5) -0.0096(4) 0.0019(4) -0.0035(4)
F1 0.0284(4) 0.0295(4) 0.0451(5) -0.0086(3) -0.0141(3) -0.0098(3)
F2 0.0285(4) 0.0315(4) 0.0419(5) -0.0057(3) -0.0178(3) 0.0001(3)
F3 0.0396(5) 0.0192(3) 0.0408(5) -0.0005(3) -0.0108(4) -0.0020(3)
F4 0.0352(4) 0.0252(3) 0.0348(4) -0.0073(3) -0.0039(3) -0.0138(3)
F5 0.0221(3) 0.0246(3) 0.0285(4) -0.0085(3) -0.0076(3) -0.0048(3)
F6 0.0256(4) 0.0354(4) 0.0224(4) -0.0120(3) -0.0032(3) -0.0043(3)
F7 0.0426(5) 0.0471(5) 0.0218(4) -0.0153(4) 0.0091(3) -0.0097(4)
F8 0.0277(4) 0.0633(6) 0.0419(5) -0.0254(4) 0.0171(4) -0.0082(4)
F9 0.0171(3) 0.0367(4) 0.0425(5) -0.0170(3) -0.0008(3) -0.0022(3)
F10 0.0223(4) 0.0383(4) 0.0232(4) -0.0147(3) -0.0027(3) -0.0027(3)
F11 0.0390(4) 0.0197(3) 0.0288(4) -0.0117(3) -0.0003(3) -0.0021(3)
F12 0.0509(5) 0.0241(3) 0.0261(4) -0.0013(3) -0.0059(4) -0.0032(3)
F13 0.0470(5) 0.0448(4) 0.0182(4) -0.0109(3) -0.0004(3) -0.0110(4)
F14 0.0412(5) 0.0382(4) 0.0307(4) -0.0242(3) 0.0048(3) -0.0069(3)
F15 0.0369(4) 0.0203(3) 0.0272(4) -0.0113(3) 0.0021(3) 0.0011(3)
C19 0.0195(5) 0.0312(6) 0.0359(7) -0.0186(5) 0.0067(5) -0.0082(4)
C20 0.0293(6) 0.0238(5) 0.0344(7) -0.0181(5) 0.0069(5) -0.0093(4)
C21 0.0396(8) 0.0505(8) 0.0426(8) -0.0311(7) 0.0073(6) -0.0208(6)
C22 0.0297(7) 0.0477(8) 0.0358(7) -0.0145(6) 0.0104(6) -0.0165(6)

loop_
_atom_type_symbol
_atom_type_description
_atom_type_scat_dispersion_real
_atom_type_scat_dispersion_imag
_atom_type_scat_source
C C 0.0033 0.0016 'International Tables Vol C Tables 4.2.6.8 and 6.1.1.4'
B B 0.0013 0.0007 'International Tables Vol C Tables 4.2.6.8 and 6.1.1.4'
O O 0.0106 0.0060 'International Tables Vol C Tables 4.2.6.8 and 6.1.1.4'
F F 0.0171 0.0103 'International Tables Vol C Tables 4.2.6.8 and 6.1.1.4'
H H 0.0000 0.0000 'International Tables Vol C Tables 4.2.6.8 and 6.1.1.4'

loop_
_geom_angle_atom_site_label_1
_geom_angle_atom_site_label_2
_geom_angle_atom_site_label_3
_geom_angle
C20 O C19 114.58(8)
C20 O B 126.45(8)
C19 O B 118.14(8)
O B C7 108.99(8)
O B C13 102.92(8)
C7 B C13 115.55(9)
O B C1 109.09(9)
C7 B C1 104.81(9)
C13 B C1 115.32(9)
C2 C1 C6 113.66(10)
C2 C1 B 128.77(9)
C6 C1 B 117.06(9)
F1 C2 C1 121.62(10)
F1 C2 C3 114.37(10)
C1 C2 C3 123.99(10)
F2 C3 C4 119.94(10)
F2 C3 C2 120.16(10)
C4 C3 C2 119.86(11)
F3 C4 C3 120.95(11)
F3 C4 C5 120.19(10)
C3 C4 C5 118.84(10)
F4 C5 C4 119.20(10)
F4 C5 C6 121.32(10)
C4 C5 C6 119.46(10)
F5 C6 C5 116.86(10)
F5 C6 C1 118.97(9)
C5 C6 C1 124.16(10)
C12 C7 C8 113.78(10)
C12 C7 B 125.79(10)
C8 C7 B 119.67(10)
F6 C8 C9 116.00(10)
F6 C8 C7 119.54(10)
C9 C8 C7 124.46(11)
F7 C9 C10 120.26(11)
F7 C9 C8 120.63(12)
C10 C9 C8 119.10(11)
F8 C10 C9 121.01(12)
F8 C10 C11 119.96(12)
C9 C10 C11 119.03(11)
F9 C11 C10 119.55(11)
F9 C11 C12 120.18(11)
C10 C11 C12 120.26(11)
F10 C12 C11 114.74(10)
F10 C12 C7 121.89(10)
C11 C12 C7 123.36(11)
C18 C13 C14 113.24(10)
C18 C13 B 127.32(10)
C14 C13 B 119.34(9)
F11 C14 C15 116.06(10)
F11 C14 C13 119.03(10)
C15 C14 C13 124.92(10)
F12 C15 C14 121.05(11)
F12 C15 C16 119.77(11)
C14 C15 C16 119.18(11)
F13 C16 C17 120.70(11)
F13 C16 C15 120.47(11)
C17 C16 C15 118.83(11)
F14 C17 C16 119.90(11)
F14 C17 C18 120.23(11)
C16 C17 C18 119.87(10)
F15 C18 C17 115.15(10)
F15 C18 C13 120.90(10)
C17 C18 C13 123.95(10)
O C19 C22 114.49(11)
O C19 H19A 108.6
C22 C19 H19A 108.6
O C19 H19B 108.6
C22 C19 H19B 108.6
H19A C19 H19B 107.6
O C20 C21 112.06(11)
O C20 H20A 109.2
C21 C20 H20A 109.2
O C20 H20B 109.2
C21 C20 H20B 109.2
H20A C20 H20B 107.9
C20 C21 H21A 109.5
C20 C21 H21B 109.5
H21A C21 H21B 109.5
C20 C21 H21C 109.5
H21A C21 H21C 109.5
H21B C21 H21C 109.5
C19 C22 H22A 109.5
C19 C22 H22B 109.5
H22A C22 H22B 109.5
C19 C22 H22C 109.5
H22A C22 H22C 109.5
H22B C22 H22C 109.5

loop_
_geom_bond_atom_site_label_1
_geom_bond_atom_site_label_2
_geom_bond_distance
O C20 1.4728(13)
O C19 1.4740(15)
O B 1.6121(14)
B C7 1.6361(17)
B C13 1.6377(18)
B C1 1.6450(16)
C1 C2 1.3863(16)
C1 C6 1.3961(15)
C2 F1 1.3479(13)
C2 C3 1.3863(16)
C3 F2 1.3409(14)
C3 C4 1.3758(17)
C4 F3 1.3371(13)
C4 C5 1.3809(17)
C5 F4 1.3373(13)
C5 C6 1.3834(15)
C6 F5 1.3440(13)
C7 C12 1.3907(16)
C7 C8 1.3948(16)
C8 F6 1.3470(14)
C8 C9 1.3807(17)
C9 F7 1.3426(15)
C9 C10 1.3759(19)
C10 F8 1.3362(14)
C10 C11 1.3764(19)
C11 F9 1.3468(14)
C11 C12 1.3809(16)
C12 F10 1.3428(14)
C13 C18 1.3887(15)
C13 C14 1.3956(15)
C14 F11 1.3551(13)
C14 C15 1.3767(17)
C15 F12 1.3408(14)
C15 C16 1.3814(17)
C16 F13 1.3336(14)
C16 C17 1.3785(18)
C17 F14 1.3375(13)
C17 C18 1.3872(17)
C18 F15 1.3512(13)
C19 C22 1.5047(19)
C19 H19A 0.9900
C19 H19B 0.9900
C20 C21 1.504(2)
C20 H20A 0.9900
C20 H20B 0.9900
C21 H21A 0.9800
C21 H21B 0.9800
C21 H21C 0.9800
C22 H22A 0.9800
C22 H22B 0.9800
C22 H22C 0.9800

loop_
_geom_torsion_atom_site_label_1
_geom_torsion_atom_site_label_2
_geom_torsion_atom_site_label_3
_geom_torsion_atom_site_label_4
_geom_torsion
C20 O B C7 -8.77(14)
C19 O B C7 -177.73(9)
C20 O B C13 114.39(11)
C19 O B C13 -54.56(11)
C20 O B C1 -122.67(11)
C19 O B C1 68.37(12)
O B C1 C2 6.24(15)
C7 B C1 C2 -110.36(12)
C13 B C1 C2 121.43(12)
O B C1 C6 177.41(9)
C7 B C1 C6 60.82(12)
C13 B C1 C6 -67.40(13)
C6 C1 C2 F1 -175.87(11)
B C1 C2 F1 -4.45(19)
C6 C1 C2 C3 2.14(17)
B C1 C2 C3 173.56(11)
F1 C2 C3 F2 -1.26(17)
C1 C2 C3 F2 -179.40(11)
F1 C2 C3 C4 176.26(11)
C1 C2 C3 C4 -1.88(19)
F2 C3 C4 F3 -0.43(18)
C2 C3 C4 F3 -177.96(11)
F2 C3 C4 C5 178.11(11)
C2 C3 C4 C5 0.58(18)
F3 C4 C5 F4 0.33(17)
C3 C4 C5 F4 -178.22(11)
F3 C4 C5 C6 178.77(11)
C3 C4 C5 C6 0.21(17)
F4 C5 C6 F5 -0.15(16)
C4 C5 C6 F5 -178.55(10)
F4 C5 C6 C1 178.59(10)
C4 C5 C6 C1 0.19(18)
C2 C1 C6 F5 177.42(10)
B C1 C6 F5 4.92(15)
C2 C1 C6 C5 -1.29(17)
B C1 C6 C5 -173.79(10)
O B C7 C12 125.74(10)
C13 B C7 C12 10.48(14)
C1 B C7 C12 -117.60(11)
O B C7 C8 -64.95(12)
C13 B C7 C8 179.79(9)
C1 B C7 C8 51.72(12)
C12 C7 C8 F6 179.14(9)
B C7 C8 F6 8.61(14)
C12 C7 C8 C9 -1.06(15)
B C7 C8 C9 -171.60(10)
F6 C8 C9 F7 0.24(15)
C7 C8 C9 F7 -179.56(10)
F6 C8 C9 C10 -178.94(10)
C7 C8 C9 C10 1.26(17)
F7 C9 C10 F8 0.53(17)
C8 C9 C10 F8 179.71(11)
F7 C9 C10 C11 -179.56(10)
C8 C9 C10 C11 -0.38(17)
F8 C10 C11 F9 -0.17(16)
C9 C10 C11 F9 179.92(10)
F8 C10 C11 C12 179.34(10)
C9 C10 C11 C12 -0.57(17)
F9 C11 C12 F10 -0.96(14)
C10 C11 C12 F10 179.53(10)
F9 C11 C12 C7 -179.74(9)
C10 C11 C12 C7 0.75(16)
C8 C7 C12 F10 -178.65(9)
B C7 C12 F10 -8.79(16)
C8 C7 C12 C11 0.04(14)
B C7 C12 C11 169.90(10)
O B C13 C18 117.69(11)
C7 B C13 C18 -123.64(12)
C1 B C13 C18 -0.98(15)
O B C13 C14 -58.49(12)
C7 B C13 C14 60.18(13)
C1 B C13 C14 -177.16(9)
C18 C13 C14 F11 -179.68(10)
B C13 C14 F11 -2.99(15)
C18 C13 C14 C15 0.14(16)
B C13 C14 C15 176.83(11)
F11 C14 C15 F12 -0.53(17)
C13 C14 C15 F12 179.64(11)
F11 C14 C15 C16 -179.45(10)
C13 C14 C15 C16 0.73(18)
F12 C15 C16 F13 0.43(18)
C14 C15 C16 F13 179.36(11)
F12 C15 C16 C17 -179.50(11)
C14 C15 C16 C17 -0.57(18)
F13 C16 C17 F14 -0.10(17)
C15 C16 C17 F14 179.83(11)
F13 C16 C17 C18 179.65(10)
C15 C16 C17 C18 -0.42(17)
F14 C17 C18 F15 1.65(16)
C16 C17 C18 F15 -178.10(10)
F14 C17 C18 C13 -178.86(10)
C16 C17 C18 C13 1.39(18)
C14 C13 C18 F15 178.26(10)
B C13 C18 F15 1.88(17)
C14 C13 C18 C17 -1.20(16)
B C13 C18 C17 -177.58(10)
C20 O C19 C22 -58.99(14)
B O C19 C22 111.26(12)
C19 O C20 C21 -64.11(13)
B O C20 C21 126.59(11)
